data_4063084
_journal_name_full Organometallics
_journal_year 2004
_chemical_formula_sum 'C99 H176 B40 Cl6 Li2 O11 Si4 Yb4'
_chemical_formula_weight 3005.90
_space_group_IT_number 15
_symmetry_cell_setting monoclinic
_symmetry_space_group_name_Hall '-C 2yc'
_symmetry_space_group_name_H-M 'C 1 2/c 1'
_cell_angle_alpha 90.00
_cell_angle_beta 105.607(2)
_cell_angle_gamma 90.00
_cell_formula_units_Z 4
_cell_length_a 33.1288(13)
_cell_length_b 11.2381(4)
_cell_length_c 45.8250(18)
_cell_measurement_temperature 293(2)
_cell_volume 16431.8(11)
_diffrn_ambient_temperature 293(2)
_exptl_crystal_density_diffrn 1.215
_cod_original_sg_symbol_H-M 'C 2/c'
_cod_database_code 4063084

loop_
_symmetry_equiv_pos_as_xyz
'x, y, z'
'-x, y, -z+1/2'
'x+1/2, y+1/2, z'
'-x+1/2, y+1/2, -z+1/2'
'-x, -y, -z'
'x, -y, z-1/2'
'-x+1/2, -y+1/2, -z'
'x+1/2, -y+1/2, z-1/2'

loop_
_atom_site_label
_atom_site_type_symbol
_atom_site_fract_x
_atom_site_fract_y
_atom_site_fract_z
_atom_site_U_iso_or_equiv
_atom_site_adp_type
_atom_site_occupancy
_atom_site_symmetry_multiplicity
_atom_site_calc_flag
_atom_site_refinement_flags
_atom_site_disorder_assembly
_atom_site_disorder_group
Yb1 Yb 0.210529(15) 0.31906(4) 0.675475(10) 0.0456(2) Uani 1 1 d . . .
Yb1' Yb 0.112752(15) 0.33793(4) 0.610889(10) 0.0438(2) Uani 1 1 d . . .
Cl1 Cl 0.16334(8) 0.1612(2) 0.63623(6) 0.0509(7) Uani 1 1 d . . .
Cl2 Cl 0.13108(9) 0.3907(3) 0.67010(6) 0.0527(8) Uani 1 1 d . . .
Cl3 Cl 0.19285(10) 0.4364(3) 0.62406(6) 0.0597(9) Uani 1 1 d . . .
Si1 Si 0.02542(12) 0.1481(4) 0.55782(8) 0.0677(11) Uani 1 1 d . . .
Si1' Si 0.32768(13) 0.4042(5) 0.69681(9) 0.0860(14) Uani 1 1 d . . .
O1 O 0.1954(3) 0.1877(7) 0.71209(17) 0.061(2) Uani 1 1 d . . .
O1' O 0.2278(3) 0.2471(16) 0.5255(2) 0.142(6) Uani 1 1 d . . .
O2 O 0.0911(3) 0.5347(7) 0.61060(18) 0.072(3) Uani 1 1 d D . .
C31 C 0.0514(4) 0.5658(11) 0.6158(3) 0.088(5) Uani 1 1 d D . .
H31A H 0.0493 0.5331 0.6349 0.105 Uiso 1 1 calc R . .
H31B H 0.0285 0.5346 0.5997 0.105 Uiso 1 1 calc R . .
C32 C 0.0495(7) 0.7003(13) 0.6164(7) 0.202(13) Uani 1 1 d D . .
H32A H 0.0288 0.7296 0.5986 0.243 Uiso 1 1 calc R . .
H32B H 0.0419 0.7270 0.6343 0.243 Uiso 1 1 calc R . .
C33 C 0.0922(6) 0.7455(12) 0.6168(7) 0.188(12) Uani 1 1 d D . .
H33A H 0.1036 0.7942 0.6345 0.225 Uiso 1 1 calc R . .
H33B H 0.0910 0.7927 0.5988 0.225 Uiso 1 1 calc R . .
C34 C 0.1187(4) 0.6359(10) 0.6173(4) 0.092(5) Uani 1 1 d D . .
H34A H 0.1345 0.6429 0.6024 0.110 Uiso 1 1 calc R . .
H34B H 0.1383 0.6268 0.6372 0.110 Uiso 1 1 calc R . .
O3 O 0.4915(4) -0.0936(14) 0.2819(3) 0.157(6) Uani 1 1 d D . .
C1A C 0.4524(6) -0.138(3) 0.2849(7) 0.250(15) Uiso 1 1 d D . .
H1AA H 0.4300 -0.1309 0.2664 0.300 Uiso 1 1 calc R . .
H1AB H 0.4441 -0.1019 0.3017 0.300 Uiso 1 1 calc R . .
C2A C 0.4679(10) -0.266(2) 0.2915(7) 0.250 Uiso 1 1 d D . .
H2AA H 0.4494 -0.3109 0.3005 0.300 Uiso 1 1 calc R . .
H2AB H 0.4699 -0.3052 0.2732 0.300 Uiso 1 1 calc R . .
C3A C 0.5110(10) -0.252(2) 0.3138(7) 0.297(18) Uiso 1 1 d D . .
H3AA H 0.5100 -0.2676 0.3344 0.357 Uiso 1 1 calc R . .
H3AB H 0.5313 -0.3043 0.3087 0.357 Uiso 1 1 calc R . .
C4A C 0.5212(6) -0.123(2) 0.3098(5) 0.179(10) Uiso 1 1 d D . .
H4AA H 0.5174 -0.0750 0.3264 0.215 Uiso 1 1 calc R . .
H4AB H 0.5498 -0.1145 0.3084 0.215 Uiso 1 1 calc R . .
O4 O 0.5481(3) 0.0921(11) 0.2627(2) 0.109(4) Uani 1 1 d D . .
C5A C 0.5733(7) 0.1376(18) 0.2443(4) 0.151(8) Uiso 1 1 d D . .
H5AA H 0.5573 0.1416 0.2232 0.182 Uiso 1 1 calc R . .
H5AB H 0.5978 0.0884 0.2459 0.182 Uiso 1 1 calc R . .
C6A C 0.5855(9) 0.261(2) 0.2569(6) 0.215(12) Uiso 1 1 d D . .
H6AA H 0.6157 0.2658 0.2653 0.257 Uiso 1 1 calc R . .
H6AB H 0.5771 0.3200 0.2410 0.257 Uiso 1 1 calc R . .
C7A C 0.5644(10) 0.2843(19) 0.2808(6) 0.231(14) Uiso 1 1 d D . .
H7AA H 0.5395 0.3325 0.2732 0.277 Uiso 1 1 calc R . .
H7AB H 0.5830 0.3244 0.2979 0.277 Uiso 1 1 calc R . .
C8A C 0.5530(8) 0.1613(18) 0.2896(4) 0.163(9) Uiso 1 1 d D . .
H8AA H 0.5752 0.1292 0.3061 0.195 Uiso 1 1 calc R . .
H8AB H 0.5272 0.1633 0.2957 0.195 Uiso 1 1 calc R . .
C1 C 0.2695(4) 0.2025(11) 0.6641(3) 0.058(3) Uani 1 1 d . . .
C1' C 0.0528(3) 0.2287(9) 0.6237(2) 0.043(3) Uani 1 1 d . . .
C2' C 0.0175(4) 0.1433(11) 0.5968(3) 0.063(3) Uani 1 1 d . . .
C2 C 0.3208(4) 0.2533(13) 0.6770(3) 0.070(4) Uani 1 1 d . . .
C3' C -0.0243(4) 0.1930(14) 0.5294(3) 0.094(5) Uani 1 1 d . . .
H3'A H -0.0315 0.2729 0.5336 0.141 Uiso 1 1 calc R . .
H3'B H -0.0465 0.1401 0.5308 0.141 Uiso 1 1 calc R . .
H3'C H -0.0205 0.1891 0.5094 0.141 Uiso 1 1 calc R . .
C3 C 0.3440(6) 0.5174(16) 0.6726(4) 0.127(7) Uani 1 1 d . . .
H3A H 0.3471 0.5932 0.6826 0.190 Uiso 1 1 calc R . .
H3B H 0.3230 0.5231 0.6536 0.190 Uiso 1 1 calc R . .
H3C H 0.3702 0.4942 0.6692 0.190 Uiso 1 1 calc R . .
C4' C 0.0391(5) -0.0080(15) 0.5481(4) 0.113(6) Uani 1 1 d . . .
H4'A H 0.0435 -0.0083 0.5282 0.169 Uiso 1 1 calc R . .
H4'B H 0.0165 -0.0610 0.5485 0.169 Uiso 1 1 calc R . .
H4'C H 0.0642 -0.0338 0.5626 0.169 Uiso 1 1 calc R . .
C4 C 0.3705(5) 0.3858(19) 0.7324(4) 0.129(7) Uani 1 1 d . . .
H4A H 0.3630 0.3249 0.7447 0.194 Uiso 1 1 calc R . .
H4B H 0.3748 0.4595 0.7434 0.194 Uiso 1 1 calc R . .
H4C H 0.3959 0.3634 0.7275 0.194 Uiso 1 1 calc R . .
C11' C 0.1374(4) 0.2989(14) 0.5598(3) 0.070(4) Uani 1 1 d . . .
C11 C 0.2788(4) 0.4383(13) 0.7053(3) 0.061(4) Uani 1 1 d . . .
C12 C 0.2628(4) 0.3665(12) 0.7259(2) 0.064(4) Uani 1 1 d . . .
H12A H 0.2794 0.3062 0.7394 0.077 Uiso 1 1 calc R . .
C12' C 0.1119(4) 0.2090(13) 0.5628(2) 0.059(3) Uani 1 1 d . . .
H12B H 0.1200 0.1249 0.5637 0.070 Uiso 1 1 calc R . .
C13 C 0.2247(4) 0.4153(12) 0.7294(2) 0.055(3) Uani 1 1 d . . .
C13' C 0.0696(4) 0.2489(12) 0.5588(2) 0.056(3) Uani 1 1 d . . .
C14 C 0.1860(5) 0.6091(13) 0.7101(3) 0.078(4) Uani 1 1 d . . .
H14A H 0.1649 0.6003 0.7199 0.094 Uiso 1 1 calc R . .
C14' C 0.0388(5) 0.4566(14) 0.5434(3) 0.076(4) Uani 1 1 d . . .
H14B H 0.0112 0.4359 0.5422 0.092 Uiso 1 1 calc R . .
C15' C 0.0474(5) 0.5718(17) 0.5365(3) 0.100(5) Uani 1 1 d . . .
H15A H 0.0261 0.6279 0.5311 0.121 Uiso 1 1 calc R . .
C15 C 0.1879(8) 0.7101(15) 0.6931(4) 0.115(7) Uani 1 1 d . . .
H15B H 0.1684 0.7706 0.6918 0.138 Uiso 1 1 calc R . .
C16 C 0.2188(8) 0.7214(17) 0.6779(4) 0.118(8) Uani 1 1 d D . .
H16A H 0.2196 0.7895 0.6665 0.141 Uiso 1 1 calc R . .
C16' C 0.0906(6) 0.6044(16) 0.5376(3) 0.099(5) Uani 1 1 d . . .
H16B H 0.0967 0.6811 0.5325 0.119 Uiso 1 1 calc R . .
C17 C 0.2477(6) 0.6349(18) 0.6794(4) 0.096(5) Uani 1 1 d D . .
H17A H 0.2672 0.6433 0.6683 0.115 Uiso 1 1 calc R . .
C17' C 0.1202(5) 0.5268(16) 0.5458(3) 0.090(5) Uani 1 1 d . . .
H17B H 0.1477 0.5495 0.5473 0.108 Uiso 1 1 calc R . .
C18 C 0.2490(5) 0.5360(13) 0.6968(3) 0.065(4) Uani 1 1 d . . .
C18' C 0.1117(4) 0.4061(12) 0.5527(3) 0.060(3) Uiso 1 1 d . . .
C19' C 0.0699(4) 0.3703(12) 0.5521(2) 0.057(3) Uani 1 1 d . . .
C19 C 0.2166(4) 0.5203(11) 0.7123(3) 0.065(4) Uani 1 1 d . . .
C20 C 0.1972(4) 0.3525(12) 0.7458(3) 0.064(4) Uani 1 1 d . . .
H20A H 0.2060 0.3732 0.7671 0.077 Uiso 1 1 calc R . .
H20B H 0.1684 0.3787 0.7377 0.077 Uiso 1 1 calc R . .
C20' C 0.1826(4) 0.2830(15) 0.5594(3) 0.083(5) Uani 1 1 d . . .
H20C H 0.1947 0.2174 0.5726 0.100 Uiso 1 1 calc R . .
H20D H 0.1982 0.3544 0.5673 0.100 Uiso 1 1 calc R . .
C21 C 0.1994(5) 0.2221(13) 0.7425(3) 0.072(4) Uani 1 1 d . . .
H21A H 0.2260 0.1936 0.7552 0.086 Uiso 1 1 calc R . .
H21B H 0.1772 0.1852 0.7494 0.086 Uiso 1 1 calc R . .
C21' C 0.1871(6) 0.258(3) 0.5278(4) 0.198(13) Uani 1 1 d . . .
H21C H 0.1721 0.1856 0.5204 0.238 Uiso 1 1 calc R . .
H21D H 0.1736 0.3224 0.5146 0.238 Uiso 1 1 calc R . .
C22 C 0.1878(5) 0.0610(12) 0.7078(3) 0.087(5) Uani 1 1 d . . .
H22A H 0.1826 0.0276 0.7258 0.130 Uiso 1 1 calc R . .
H22B H 0.2119 0.0234 0.7040 0.130 Uiso 1 1 calc R . .
H22C H 0.1639 0.0480 0.6909 0.130 Uiso 1 1 calc R . .
C22B C 0.2602(13) 0.362(4) 0.5414(9) 0.132(14) Uiso 0.50 1 d P . .
B3' B 0.0012(4) 0.2713(14) 0.6110(3) 0.057(4) Uani 1 1 d . . .
H3' H -0.0077 0.3531 0.5975 0.068 Uiso 1 1 calc R . .
B3 B 0.2956(5) 0.2571(17) 0.6394(3) 0.071(5) Uani 1 1 d . . .
H3 H 0.2851 0.3396 0.6268 0.085 Uiso 1 1 calc R . .
B4' B 0.0275(5) 0.2795(15) 0.6498(3) 0.066(4) Uani 1 1 d . . .
H4' H 0.0357 0.3642 0.6620 0.080 Uiso 1 1 calc R . .
B4 B 0.2671(5) 0.1233(17) 0.6308(3) 0.076(5) Uani 1 1 d . . .
H4 H 0.2383 0.1158 0.6122 0.092 Uiso 1 1 calc R . .
B5' B 0.0600(5) 0.1558(14) 0.6576(3) 0.066(4) Uani 1 1 d . . .
H5' H 0.0895 0.1603 0.6756 0.079 Uiso 1 1 calc R . .
B5 B 0.2728(5) 0.0495(15) 0.6645(4) 0.078(5) Uani 1 1 d . . .
H5 H 0.2475 -0.0060 0.6685 0.093 Uiso 1 1 calc R . .
B6' B 0.0567(5) 0.0731(13) 0.6238(3) 0.063(4) Uani 1 1 d . . .
H6' H 0.0835 0.0265 0.6191 0.075 Uiso 1 1 calc R . .
B6 B 0.3058(5) 0.1351(15) 0.6944(4) 0.070(5) Uani 1 1 d . . .
H6 H 0.3025 0.1392 0.7176 0.084 Uiso 1 1 calc R . .
B7' B -0.0312(5) 0.1418(16) 0.6035(4) 0.078(5) Uani 1 1 d . . .
H7' H -0.0609 0.1381 0.5856 0.094 Uiso 1 1 calc R . .
B7 B 0.3497(5) 0.217(2) 0.6533(4) 0.086(6) Uani 1 1 d . . .
H7 H 0.3752 0.2730 0.6497 0.103 Uiso 1 1 calc R . .
B8' B 0.0038(5) 0.0199(16) 0.6119(4) 0.077(5) Uani 1 1 d . . .
H8' H -0.0038 -0.0640 0.5992 0.092 Uiso 1 1 calc R . .
B8 B 0.3168(6) 0.137(2) 0.6248(4) 0.098(7) Uani 1 1 d . . .
H8 H 0.3208 0.1421 0.6018 0.117 Uiso 1 1 calc R . .
B9 B 0.3022(6) 0.0068(19) 0.6390(4) 0.091(6) Uani 1 1 d . . .
H9 H 0.2963 -0.0757 0.6256 0.110 Uiso 1 1 calc R . .
B9' B 0.0306(5) 0.0212(16) 0.6506(4) 0.084(5) Uani 1 1 d . . .
H9' H 0.0408 -0.0617 0.6632 0.101 Uiso 1 1 calc R . .
B10' B 0.0115(6) 0.1517(18) 0.6668(4) 0.090(6) Uani 1 1 d . . .
H10' H 0.0092 0.1541 0.6903 0.108 Uiso 1 1 calc R . .
B10 B 0.3252(6) 0.0057(19) 0.6788(4) 0.095(6) Uani 1 1 d . . .
H10 H 0.3339 -0.0767 0.6919 0.114 Uiso 1 1 calc R . .
B11' B -0.0259(5) 0.2223(18) 0.6372(4) 0.084(5) Uani 1 1 d . . .
H11' H -0.0528 0.2712 0.6409 0.101 Uiso 1 1 calc R . .
B11 B 0.3549(6) 0.136(2) 0.6871(5) 0.099(7) Uani 1 1 d . . .
H11 H 0.3838 0.1381 0.7058 0.119 Uiso 1 1 calc R . .
B12 B 0.3526(6) 0.057(2) 0.6527(4) 0.100(7) Uani 1 1 d . . .
H12 H 0.3793 0.0073 0.6487 0.120 Uiso 1 1 calc R . .
B12' B -0.0240(6) 0.0668(19) 0.6396(5) 0.101(7) Uani 1 1 d . . .
H12' H -0.0487 0.0146 0.6456 0.121 Uiso 1 1 calc R . .
Li1 Li 0.5000 -0.004(3) 0.2500 0.080(9) Uani 1 2 d S . .
Li2 Li 0.2471(15) 0.190(4) 0.4970(11) 0.077(13) Uiso 0.50 1 d P . .
O5 O 0.2789(8) 0.062(2) 0.5187(5) 0.126(8) Uiso 0.50 1 d PG . .
C51 C 0.3002(19) -0.061(5) 0.5284(14) 1.7(4) Uiso 0.50 1 d PG . .
C52 C 0.283(3) -0.111(6) 0.5548(18) 0.45(7) Uiso 0.50 1 d PG . .
C53 C 0.252(2) -0.018(6) 0.5613(13) 0.66(12) Uiso 0.50 1 d PG . .
C54 C 0.2490(11) 0.089(3) 0.5391(8) 0.109(11) Uiso 0.50 1 d PG . .
C67 C 0.254(3) 0.674(6) 0.5860(17) 0.26(3) Uiso 0.50 1 d P . .
C61 C 0.2182(9) 0.744(3) 0.5719(9) 0.148(15) Uiso 0.50 1 d PG . .
C62 C 0.2003(11) 0.826(3) 0.5877(6) 0.174(19) Uiso 0.50 1 d PG . .
C63 C 0.1683(11) 0.900(3) 0.5720(8) 0.172(18) Uiso 0.50 1 d PG . .
C64 C 0.1540(9) 0.893(3) 0.5406(8) 0.132(14) Uiso 0.50 1 d PG . .
C65 C 0.1718(12) 0.812(4) 0.5249(6) 0.22(3) Uiso 0.50 1 d PG . .
C66 C 0.2039(12) 0.737(3) 0.5406(9) 0.22(2) Uiso 0.50 1 d PG . .

loop_
_atom_site_aniso_label
_atom_site_aniso_U_11
_atom_site_aniso_U_22
_atom_site_aniso_U_33
_atom_site_aniso_U_23
_atom_site_aniso_U_13
_atom_site_aniso_U_12
Yb1 0.0474(3) 0.0501(4) 0.0336(3) -0.0001(2) 0.0010(2) -0.0040(2)
Yb1' 0.0448(3) 0.0458(3) 0.0358(3) 0.0018(2) 0.0021(2) -0.0017(2)
Cl1 0.0493(17) 0.0457(18) 0.0510(16) -0.0057(13) 0.0020(14) 0.0006(13)
Cl2 0.0529(18) 0.0585(19) 0.0407(15) -0.0075(14) 0.0024(14) 0.0024(15)
Cl3 0.061(2) 0.067(2) 0.0437(16) 0.0082(14) 0.0006(15) -0.0149(16)
Si1 0.068(2) 0.073(3) 0.053(2) -0.0122(18) 0.0000(19) -0.014(2)
Si1' 0.066(3) 0.117(4) 0.073(3) -0.022(3) 0.015(2) -0.037(3)
O1 0.072(6) 0.053(6) 0.056(5) 0.020(4) 0.013(4) 0.000(4)
O1' 0.064(7) 0.301(18) 0.074(7) -0.017(9) 0.043(6) 0.006(9)
O2 0.075(6) 0.053(6) 0.071(6) 0.010(4) -0.010(5) 0.006(5)
C31 0.105(13) 0.055(10) 0.089(11) 0.003(8) 0.003(10) 0.005(9)
C32 0.22(3) 0.066(15) 0.32(4) -0.050(18) 0.07(3) 0.034(16)
C33 0.125(18) 0.065(14) 0.32(3) -0.029(17) -0.04(2) 0.025(13)
C34 0.094(11) 0.041(9) 0.120(13) -0.002(8) -0.008(10) -0.006(8)
O3 0.095(9) 0.225(15) 0.131(10) 0.091(10) -0.007(8) -0.060(9)
O4 0.079(7) 0.156(11) 0.101(8) -0.007(7) 0.042(6) -0.011(7)
C1 0.041(7) 0.073(9) 0.054(7) -0.013(6) 0.002(6) -0.003(6)
C1' 0.040(6) 0.044(7) 0.043(6) 0.000(5) 0.011(5) 0.000(5)
C2' 0.068(9) 0.047(8) 0.070(8) -0.003(6) 0.012(7) -0.003(6)
C2 0.041(8) 0.096(11) 0.065(8) -0.001(8) 0.003(7) -0.010(7)
C3' 0.074(10) 0.119(14) 0.082(10) 0.016(9) 0.011(9) -0.007(9)
C3 0.123(15) 0.139(17) 0.128(14) -0.031(13) 0.049(12) -0.072(13)
C4' 0.100(12) 0.111(14) 0.118(13) -0.066(11) 0.014(10) -0.028(11)
C4 0.059(10) 0.22(2) 0.108(13) -0.075(14) 0.022(10) -0.039(12)
C11' 0.056(9) 0.114(12) 0.041(7) 0.002(7) 0.016(7) -0.018(9)
C11 0.057(8) 0.080(10) 0.040(7) -0.021(7) 0.002(6) -0.022(8)
C12 0.080(10) 0.073(9) 0.030(6) -0.017(6) -0.001(7) -0.008(8)
C12' 0.062(9) 0.076(9) 0.034(6) -0.011(6) 0.007(6) 0.013(8)
C13 0.055(8) 0.079(10) 0.026(6) -0.014(6) 0.003(6) 0.001(7)
C13' 0.051(8) 0.077(10) 0.033(6) -0.002(6) -0.001(6) 0.000(7)
C14 0.085(11) 0.065(10) 0.071(9) -0.032(8) -0.003(8) 0.001(8)
C14' 0.080(10) 0.084(11) 0.055(8) 0.017(8) 0.000(8) -0.016(9)
C15' 0.083(12) 0.117(15) 0.085(11) 0.039(10) -0.005(10) 0.007(11)
C15 0.18(2) 0.050(11) 0.088(13) -0.008(10) -0.014(13) -0.006(12)
C16 0.18(2) 0.076(15) 0.070(12) -0.004(11) -0.020(14) -0.054(15)
C16' 0.115(15) 0.096(13) 0.079(11) 0.044(10) 0.016(11) -0.010(12)
C17 0.121(15) 0.085(13) 0.075(11) -0.012(10) 0.016(10) -0.035(12)
C17' 0.089(12) 0.111(14) 0.062(9) 0.029(9) 0.010(9) -0.010(11)
C18 0.076(10) 0.063(10) 0.046(7) -0.012(7) 0.001(8) -0.034(8)
C19' 0.050(8) 0.076(10) 0.036(6) 0.014(6) -0.006(6) 0.007(7)
C19 0.078(10) 0.050(8) 0.043(7) -0.014(6) -0.026(7) 0.006(8)
C20 0.064(9) 0.084(11) 0.041(7) -0.006(7) 0.009(6) 0.008(7)
C20' 0.050(8) 0.144(14) 0.049(8) -0.001(8) 0.002(7) -0.002(9)
C21 0.095(11) 0.082(11) 0.040(7) 0.009(7) 0.021(7) -0.010(8)
C21' 0.096(15) 0.43(4) 0.076(12) -0.048(19) 0.041(12) 0.03(2)
C22 0.110(12) 0.051(9) 0.097(11) 0.017(8) 0.025(10) 0.004(8)
B3' 0.040(8) 0.062(10) 0.063(9) 0.001(8) 0.004(7) 0.003(7)
B3 0.069(11) 0.099(13) 0.045(8) -0.003(8) 0.018(8) -0.004(9)
B4' 0.071(11) 0.068(11) 0.070(10) 0.000(8) 0.037(9) 0.003(8)
B4 0.069(11) 0.105(14) 0.054(9) -0.008(9) 0.015(9) 0.013(10)
B5' 0.073(11) 0.068(11) 0.052(8) 0.007(8) 0.012(8) -0.022(9)
B5 0.068(11) 0.069(11) 0.112(14) -0.010(10) 0.052(11) -0.001(9)
B6' 0.058(10) 0.051(9) 0.074(10) 0.008(8) 0.010(8) 0.004(7)
B6 0.051(9) 0.083(12) 0.071(10) 0.002(9) 0.006(8) 0.018(8)
B7' 0.049(9) 0.087(13) 0.096(13) 0.025(10) 0.015(9) -0.001(9)
B7 0.050(10) 0.147(19) 0.061(10) 0.003(11) 0.015(9) -0.001(11)
B8' 0.072(11) 0.074(12) 0.077(11) -0.001(9) 0.008(9) -0.017(9)
B8 0.079(13) 0.15(2) 0.074(12) -0.043(12) 0.033(11) -0.013(13)
B9 0.081(13) 0.107(16) 0.094(13) -0.033(12) 0.035(11) 0.015(11)
B9' 0.086(13) 0.069(12) 0.094(12) 0.029(10) 0.019(11) -0.010(10)
B10' 0.102(14) 0.107(15) 0.077(11) 0.024(11) 0.050(11) 0.008(12)
B10 0.078(13) 0.104(16) 0.106(14) 0.013(12) 0.030(11) 0.049(12)
B11' 0.059(11) 0.108(15) 0.096(13) 0.008(11) 0.039(10) 0.011(10)
B11 0.055(11) 0.134(18) 0.097(14) -0.019(13) -0.001(10) 0.023(11)
B12 0.074(13) 0.15(2) 0.086(13) -0.025(13) 0.037(11) 0.019(13)
B12' 0.072(13) 0.107(16) 0.122(16) 0.035(13) 0.022(12) -0.009(11)
Li1 0.08(2) 0.07(2) 0.09(2) 0.000 0.025(19) 0.000

loop_
_geom_bond_atom_site_label_1
_geom_bond_atom_site_label_2
_geom_bond_distance
_geom_bond_site_symmetry_2
_geom_bond_publ_flag
Yb1 O1 2.387(7) . ?
Yb1 C1 2.520(12) . ?
Yb1 C12 2.543(11) . ?
Yb1 C13 2.623(10) . ?
Yb1 Cl3 2.625(3) . ?
Yb1 C11 2.667(11) . ?
Yb1 Cl2 2.700(3) . ?
Yb1 Cl1 2.704(3) . ?
Yb1 C19 2.797(12) . ?
Yb1 C18 2.803(12) . ?
Yb1 Yb1' 3.7601(6) . ?
Yb1' O2 2.323(8) . ?
Yb1' C1' 2.535(11) . ?
Yb1' C12' 2.630(11) . ?
Yb1' C13' 2.630(10) . ?
Yb1' Cl1 2.656(3) . ?
Yb1' Cl2 2.683(3) . ?
Yb1' C19' 2.711(10) . ?
Yb1' C11' 2.714(12) . ?
Yb1' C18' 2.764(13) . ?
Yb1' Cl3 2.787(3) . ?
Si1 C13' 1.842(13) . ?
Si1 C2' 1.874(13) . ?
Si1 C3' 1.874(14) . ?
Si1 C4' 1.895(16) . ?
Si1' C11 1.803(14) . ?
Si1' C3 1.859(17) . ?
Si1' C4 1.864(16) . ?
Si1' C2 1.908(15) . ?
O1 C21 1.418(13) . ?
O1 C22 1.450(14) . ?
O1' C21' 1.39(2) . ?
O1' Li2 1.65(5) 7_556 ?
O1' C22B 1.71(4) . ?
O1' Li2 1.73(5) . ?
O2 C34 1.439(10) . ?
O2 C31 1.443(11) . ?
C31 C32 1.513(12) . ?
C32 C33 1.498(15) . ?
C33 C34 1.508(12) . ?
O3 C4A 1.427(14) . ?
O3 C1A 1.430(15) . ?
O3 Li1 1.86(2) . ?
C1A C2A 1.527(17) . ?
C2A C3A 1.52(2) . ?
C3A C4A 1.502(17) . ?
O4 C8A 1.427(14) . ?
O4 C5A 1.432(14) . ?
O4 Li1 1.88(2) . ?
C5A C6A 1.516(16) . ?
C6A C7A 1.47(2) . ?
C7A C8A 1.515(16) . ?
C1 B3 1.712(19) . ?
C1 B5 1.72(2) . ?
C1 C2 1.737(16) . ?
C1 B6 1.745(19) . ?
C1 B4 1.750(19) . ?
C1' B5' 1.714(17) . ?
C1' B3' 1.719(17) . ?
C1' B4' 1.729(18) . ?
C1' C2' 1.740(16) . ?
C1' B6' 1.754(18) . ?
C2' B8' 1.67(2) . ?
C2' B3' 1.724(19) . ?
C2' B7' 1.72(2) . ?
C2' B6' 1.724(18) . ?
C2 B7 1.68(2) . ?
C2 B6 1.69(2) . ?
C2 B3 1.700(18) . ?
C2 B11 1.72(2) . ?
C11' C12' 1.348(17) . ?
C11' C18' 1.461(18) . ?
C11' C20' 1.514(18) . ?
C11 C12 1.447(17) . ?
C11 C18 1.458(18) . ?
C12 C13 1.427(17) . ?
C12' C13' 1.435(16) . ?
C13 C19 1.402(17) . ?
C13 C20 1.502(17) . ?
C13' C19' 1.399(17) . ?
C14 C15 1.39(2) . ?
C14 C19 1.406(18) . ?
C14' C15' 1.38(2) . ?
C14' C19' 1.393(18) . ?
C15' C16' 1.46(2) . ?
C15 C16 1.39(3) . ?
C16 C17 1.353(16) . ?
C16' C17' 1.29(2) . ?
C17 C18 1.36(2) . ?
C17' C18' 1.439(19) . ?
C18 C19 1.449(18) . ?
C18' C19' 1.432(17) . ?
C20 C21 1.477(17) . ?
C20' C21' 1.519(19) . ?
C21' Li2 2.78(5) 7_556 ?
C22B Li2 1.81(6) 7_556 ?
C22B Li2 2.76(6) . ?
B3' B4' 1.76(2) . ?
B3' B11' 1.77(2) . ?
B3' B7' 1.79(2) . ?
B3 B8 1.74(3) . ?
B3 B4 1.76(3) . ?
B3 B7 1.79(2) . ?
B4' B5' 1.73(2) . ?
B4' B10' 1.78(2) . ?
B4' B11' 1.82(2) . ?
B4 B5 1.72(2) . ?
B4 B9 1.72(2) . ?
B4 B8 1.75(3) . ?
B5' B10' 1.77(2) . ?
B5' B9' 1.78(2) . ?
B5' B6' 1.79(2) . ?
B5 B10 1.75(2) . ?
B5 B9 1.78(2) . ?
B5 B6 1.79(2) . ?
B6' B9' 1.78(2) . ?
B6' B8' 1.79(2) . ?
B6 B11 1.74(2) . ?
B6 B10 1.81(2) . ?
B7' B11' 1.76(3) . ?
B7' B8' 1.77(2) . ?
B7' B12' 1.81(2) . ?
B7 B8 1.71(2) . ?
B7 B11 1.76(3) . ?
B7 B12 1.80(3) . ?
B8' B9' 1.76(2) . ?
B8' B12' 1.84(3) . ?
B8 B9 1.72(3) . ?
B8 B12 1.74(3) . ?
B9 B12 1.71(3) . ?
B9 B10 1.78(3) . ?
B9' B12' 1.82(3) . ?
B9' B10' 1.83(3) . ?
B10' B12' 1.75(3) . ?
B10' B11' 1.76(3) . ?
B10 B11 1.75(3) . ?
B10 B12 1.78(3) . ?
B11' B12' 1.75(3) . ?
B11 B12 1.79(3) . ?
Li1 O3 1.86(2) 2_655 ?
Li1 O4 1.88(2) 2_655 ?
Li2 Li2 1.38(9) 7_556 ?
Li2 O1' 1.65(5) 7_556 ?
Li2 C22B 1.81(6) 7_556 ?
Li2 O5 1.90(5) . ?
Li2 C54 2.23(6) . ?
Li2 C21' 2.78(5) 7_556 ?
O5 C51 1.56(3) . ?
O5 C54 1.56(3) . ?
C51 C52 1.56(3) . ?
C52 C53 1.56(3) . ?
C53 C54 1.56(3) . ?
C67 C61 1.44(8) . ?
C61 C62 1.3900 . ?
C61 C66 1.3900 . ?
C62 C63 1.3900 . ?
C63 C64 1.3900 . ?
C64 C65 1.3900 . ?
C65 C66 1.3900 . ?
